data_7244585
loop_
_publ_author_name
'Liu, Kai-Li'
'Luo, Ming-Bu'
'Zhou, Xuechou'
'Lin, Qipu'

_publ_section_title
;
 Cationic complex directed thiostannate layers with excellent proton
 conduction and photocatalysis properties
;
_journal_name_full CrystEngComm
_journal_paper_doi 10.1039/D2CE00043A
_journal_year 2022
_chemical_formula_moiety 'S14 Sn6, 2(C8 H26 N6 Zn), C2 H6 O2'
_chemical_formula_sum 'C18 H58 N12 O2 S14 Sn6 Zn2'
_chemical_formula_weight 1766.48
_space_group_crystal_system monoclinic
_space_group_IT_number 14
_space_group_name_Hall '-P 2ybc'
_space_group_name_H-M_alt 'P 1 21/c 1'
_atom_sites_solution_hydrogens geom
_atom_sites_solution_primary iterative
_audit_creation_date 2022-03-01
_audit_creation_method
;
Olex2 1.2
(compiled 2018.05.29 svn.r3508 for OlexSys, GUI svn.r5506)
;
_audit_update_record
;
2022-03-03 deposited with the CCDC.	2022-03-10 downloaded from the CCDC.
;
_cell_angle_alpha 90
_cell_angle_beta 102.264(3)
_cell_angle_gamma 90
_cell_formula_units_Z 4
_cell_length_a 21.4593(5)
_cell_length_b 12.9922(4)
_cell_length_c 18.7194(6)
_cell_measurement_reflns_used 24882
_cell_measurement_temperature 100.00(10)
_cell_measurement_theta_max 60.5970
_cell_measurement_theta_min 3.4690
_cell_volume 5099.9(3)
_computing_cell_refinement 'CrysAlisPro 1.171.41.93a (Rigaku OD, 2020)'
_computing_data_collection 'CrysAlisPro 1.171.41.93a (Rigaku OD, 2020)'
_computing_data_reduction 'CrysAlisPro 1.171.41.93a (Rigaku OD, 2020)'
_computing_molecular_graphics 'Olex2 (Dolomanov et al., 2009)'
_computing_publication_material 'Olex2 (Dolomanov et al., 2009)'
_computing_structure_refinement 'ShelXL (Sheldrick, 2015)'
_computing_structure_solution 'olex2.solve (Bourhis et al., 2015)'
_diffrn_ambient_environment N~2~
_diffrn_ambient_temperature 100.00(10)
_diffrn_detector 'Hybrid Pixel Array Detector'
_diffrn_detector_area_resol_mean 10.0000
_diffrn_detector_type HyPix
_diffrn_measured_fraction_theta_full 0.992
_diffrn_measured_fraction_theta_max 0.963
_diffrn_measurement_details
;
List of Runs (angles in degrees, time in seconds):

  # Type    Start    End  Width  t~exp~   \w     \q     \k     \f   Frames
#--------------------------------------------------------------------------
  1  \w     50.00 106.00   0.50    0.40    --   73.66  77.00 120.00  112
  2  \w    111.00 147.00   0.50    0.40    --   73.66  77.00 120.00   72
  3  \w     88.00 113.00   0.50    0.40    --   73.66 127.00 141.00   50
  4  \w     83.00 108.00   0.50    0.40    --   73.66 143.00 -48.00   50
  5  \w    -70.00 -21.00   0.50    0.40    --  -74.91  38.00 120.00   98
  6  \w    -90.00 -42.00   0.50    0.40    --  -74.91  57.00 150.00   96
  7  \w    -23.00   2.00   0.50    0.10    --   -0.62  77.00  60.00   50
  8  \w   -122.00 -42.00   0.50    0.40    --  -74.91 143.00 -48.00  160
  9  \w      2.00  35.00   0.50    0.10    --   -0.62  38.00-120.00   66
 10  \w     35.00  71.00   0.50    0.40    --   73.66 -38.00  30.00   72
 11  \w     63.00 120.00   0.50    0.40    --   73.66-143.00-103.00  114
 12  \w     43.00  68.00   0.50    0.40    --   73.66-127.00  66.00   50
 13  \w   -131.00-106.00   0.50    0.40    --  -74.91-143.00-103.00   50
 14  \w   -143.00-118.00   0.50    0.40    --  -74.91-125.00 -60.00   50
 15  \w   -140.00 -52.00   0.50    0.40    --  -74.91 -77.00-120.00  176
 16  \w   -110.00 -80.00   0.50    0.40    --  -74.91-125.00 -60.00   60
 17  \w   -130.00-103.00   0.50    0.40    --  -74.91-127.00  66.00   54
 18  \w   -147.00 -88.00   0.50    0.40    --  -74.91 -99.00 120.00  118
 19  \w    -70.00  15.00   0.50    0.10    --   -0.62 -57.00 120.00  170
;
_diffrn_measurement_device 'four-circle diffractometer'
_diffrn_measurement_device_type 'ROD, Synergy Custom system, HyPix'
_diffrn_measurement_method '\w scans'
_diffrn_orient_matrix_type 'CrysAlisPro convention (1999,Acta A55,543-557)'
_diffrn_orient_matrix_UB_11 0.0478591000
_diffrn_orient_matrix_UB_12 0.0244596000
_diffrn_orient_matrix_UB_13 0.0558472000
_diffrn_orient_matrix_UB_21 0.0141242000
_diffrn_orient_matrix_UB_22 -0.0999490000
_diffrn_orient_matrix_UB_23 0.0110028000
_diffrn_orient_matrix_UB_31 0.0398458000
_diffrn_orient_matrix_UB_32 0.0058951000
_diffrn_orient_matrix_UB_33 -0.0460695000
_diffrn_radiation_monochromator mirror
_diffrn_radiation_probe x-ray
_diffrn_radiation_type MoK\a
_diffrn_radiation_wavelength 0.71073
_diffrn_reflns_av_R_equivalents 0.0389
_diffrn_reflns_av_unetI/netI 0.0375
_diffrn_reflns_Laue_measured_fraction_full 0.992
_diffrn_reflns_Laue_measured_fraction_max 0.963
_diffrn_reflns_limit_h_max 21
_diffrn_reflns_limit_h_min -27
_diffrn_reflns_limit_k_max 16
_diffrn_reflns_limit_k_min -16
_diffrn_reflns_limit_l_max 24
_diffrn_reflns_limit_l_min -22
_diffrn_reflns_number 42421
_diffrn_reflns_point_group_measured_fraction_full 0.992
_diffrn_reflns_point_group_measured_fraction_max 0.963
_diffrn_reflns_theta_full 25.242
_diffrn_reflns_theta_max 27.559
_diffrn_reflns_theta_min 1.844
_diffrn_source 'micro-focus metaljet'
_exptl_absorpt_coefficient_mu 4.421
_exptl_absorpt_correction_T_max 1.00000
_exptl_absorpt_correction_T_min 0.56918
_exptl_absorpt_correction_type multi-scan
_exptl_absorpt_process_details
;
CrysAlisPro 1.171.41.93a (Rigaku Oxford Diffraction, 2020)
Empirical absorption correction using spherical harmonics,
implemented in SCALE3 ABSPACK scaling algorithm.
;
_exptl_crystal_colour 'clear light yellow'
_exptl_crystal_colour_lustre clear
_exptl_crystal_colour_modifier light
_exptl_crystal_colour_primary yellow
_exptl_crystal_density_diffrn 2.301
_exptl_crystal_description block
_exptl_crystal_F_000 3400
_exptl_crystal_size_max 0.2
_exptl_crystal_size_mid 0.1
_exptl_crystal_size_min 0.1
_refine_diff_density_max 1.294
_refine_diff_density_min -2.166
_refine_diff_density_rms 0.209
_refine_ls_extinction_method none
_refine_ls_goodness_of_fit_ref 1.135
_refine_ls_hydrogen_treatment constr
_refine_ls_matrix_type full
_refine_ls_number_parameters 489
_refine_ls_number_reflns 11347
_refine_ls_number_restraints 0
_refine_ls_restrained_S_all 1.135
_refine_ls_R_factor_all 0.0491
_refine_ls_R_factor_gt 0.0428
_refine_ls_shift/su_max 0.001
_refine_ls_shift/su_mean 0.000
_refine_ls_structure_factor_coef Fsqd
_refine_ls_weighting_details 'w=1/[\s^2^(Fo^2^)+87.2251P] where P=(Fo^2^+2Fc^2^)/3'
_refine_ls_weighting_scheme calc
_refine_ls_wR_factor_gt 0.0927
_refine_ls_wR_factor_ref 0.0953
_reflns_Friedel_coverage 0.000
_reflns_number_gt 10204
_reflns_number_total 11347
_reflns_threshold_expression 'I > 2\s(I)'
_cod_data_source_file d2ce00043a2.cif
_cod_data_source_block SnS-Zn
_cod_database_code 7244585
_shelx_shelxl_version_number 2014/7
_shelx_space_group_comment
;
The symmetry employed for this shelxl refinement is uniquely defined
by the following loop, which should always be used as a source of
symmetry information in preference to the above space-group names.
They are only intended as comments.
;
_shelx_estimated_absorpt_t_max 0.666
_shelx_estimated_absorpt_t_min 0.472
_reflns_odcompleteness_completeness 99.91
_reflns_odcompleteness_iscentric 1
_reflns_odcompleteness_theta 56.82
_olex2_refinement_description
;
1. Fixed Uiso
 At 1.2 times of:
  All C(H,H) groups, All N(H) groups, All N(H,H) groups
 At 1.5 times of:
  All O(H) groups
2.a Ternary CH refined with riding coordinates:
 N11(H11), N8(H8), N5(H5), N2(H2)
2.b Secondary CH2 refined with riding coordinates:
 N9(H9A,H9B), N12(H12A,H12B), N10(H10A,H10B), N4(H4A,H4B), N3(H3A,H3B),
 C14(H14A,H14B), N7(H7A,H7B), C16(H16A,H16B), N1(H1A,H1B), C15(H15A,H15B),
 N6(H6A,H6B), C13(H13A,H13B), C11(H11A,H11B), C5(H5A,H5B), C7(H7C,H7D), C9(H9C,
 H9D), C1(H1C,H1D), C2(H2A,H2B), C3(H3C,H3D), C17(H17A,H17B), C6(H6C,H6D),
 C8(H8A,H8B), C10(H10C,H10D), C4(H4C,H4D), C12(H12C,H12D), C18(H18A,H18B)
2.c Idealised tetrahedral OH refined as rotating group:
 O2(H2C), O1(H1)
;
_smtbx_masks_void_probe_radius 1.2
_smtbx_masks_void_truncation_radius 1.2
_olex2_submission_special_instructions 'No special instructions were received'
_oxdiff_exptl_absorpt_empirical_details
;
Empirical correction (ABSPACK) includes:
- Absorption correction using spherical harmonics
- Frame scaling
;
_oxdiff_exptl_absorpt_empirical_full_max 2.277
_oxdiff_exptl_absorpt_empirical_full_min 0.583

loop_
_space_group_symop_operation_xyz
'x, y, z'
'-x, y+1/2, -z+1/2'
'-x, -y, -z'
'x, -y-1/2, z-1/2'

loop_
_atom_site_label
_atom_site_type_symbol
_atom_site_fract_x
_atom_site_fract_y
_atom_site_fract_z
_atom_site_U_iso_or_equiv
_atom_site_adp_type
_atom_site_occupancy
_atom_site_site_symmetry_order
_atom_site_calc_flag
_atom_site_refinement_flags_posn
_atom_site_refinement_flags_adp
_atom_site_refinement_flags_occupancy
_atom_site_disorder_assembly
_atom_site_disorder_group
Sn1 Sn 0.93638(2) 0.19414(3) 0.76285(2) 0.00850(9) Uani 1 1 d . . . . .
Sn3 Sn 0.83524(2) 0.40276(3) 0.78121(2) 0.00888(9) Uani 1 1 d . . . . .
Sn5 Sn 0.51509(2) 0.42873(3) 0.74390(2) 0.00985(9) Uani 1 1 d . . . . .
Sn2 Sn 0.99498(2) 0.45611(3) 0.75674(2) 0.00909(9) Uani 1 1 d . . . . .
Sn4 Sn 0.67912(2) 0.49439(3) 0.76666(2) 0.01001(9) Uani 1 1 d . . . . .
Sn6 Sn 0.56349(2) 0.69689(3) 0.75343(2) 0.01015(9) Uani 1 1 d . . . . .
Zn2 Zn 0.88285(5) 0.71174(8) 0.43752(6) 0.0284(2) Uani 1 1 d . . . . .
Zn1 Zn 0.64749(5) 0.33220(9) 1.05591(6) 0.0371(2) Uani 1 1 d . . . . .
S4 S 0.89705(7) 0.35028(12) 0.68125(8) 0.0105(3) Uani 1 1 d . . . . .
S11 S 0.57697(7) 0.54435(12) 0.66786(9) 0.0119(3) Uani 1 1 d . . . . .
S12 S 0.48873(8) 0.58664(13) 0.79942(10) 0.0154(3) Uani 1 1 d . . . . .
S3 S 0.85349(8) 0.22916(13) 0.82956(9) 0.0145(3) Uani 1 1 d . . . . .
S7 S 0.74526(7) 0.44917(13) 0.68074(9) 0.0138(3) Uani 1 1 d . . . . .
S5 S 1.01601(8) 0.54484(13) 0.65125(9) 0.0128(3) Uani 1 1 d . . . . .
S2 S 1.03846(7) 0.28736(12) 0.79778(9) 0.0123(3) Uani 1 1 d . . . . .
S8 S 0.77072(7) 0.45754(13) 0.86996(9) 0.0134(3) Uani 1 1 d . . . . .
S13 S 0.44881(8) 0.33271(13) 0.64881(9) 0.0148(3) Uani 1 1 d . . . . .
S6 S 0.92076(8) 0.52283(13) 0.82551(9) 0.0139(3) Uani 1 1 d . . . . .
S9 S 0.61757(7) 0.34781(13) 0.79278(10) 0.0145(3) Uani 1 1 d . . . . .
S1 S 0.91760(8) 0.06942(13) 0.66689(9) 0.0151(3) Uani 1 1 d . . . . .
S10 S 0.67302(8) 0.66705(14) 0.81483(10) 0.0184(4) Uani 1 1 d . . . . .
S14 S 0.53231(8) 0.82514(13) 0.66116(9) 0.0147(3) Uani 1 1 d . . . . .
N11 N 0.9366(3) 0.8241(5) 0.5125(3) 0.0153(12) Uani 1 1 d . . . . .
H11 H 0.9445 0.7929 0.5613 0.018 Uiso 1 1 calc R . . . .
N8 N 0.8429(3) 0.5717(5) 0.3843(4) 0.0215(13) Uani 1 1 d . . . . .
H8 H 0.8774 0.5369 0.3670 0.026 Uiso 1 1 calc R . . . .
O2 O 0.7771(3) 0.6579(5) 0.6074(4) 0.0367(15) Uani 1 1 d . . . . .
H2C H 0.7788 0.6000 0.6252 0.055 Uiso 1 1 calc GR . . . .
N5 N 0.6617(3) 0.1880(5) 1.0092(4) 0.0252(14) Uani 1 1 d . . . . .
H5 H 0.6767 0.1392 1.0490 0.030 Uiso 1 1 calc R . . . .
N9 N 0.8833(3) 0.6112(5) 0.5320(3) 0.0230(14) Uani 1 1 d . . . . .
H9A H 0.9205 0.6163 0.5635 0.028 Uiso 1 1 calc R . . . .
H9B H 0.8527 0.6306 0.5546 0.028 Uiso 1 1 calc R . . . .
N12 N 0.8050(3) 0.8028(5) 0.4618(3) 0.0215(13) Uani 1 1 d . . . . .
H12A H 0.7868 0.8395 0.4229 0.026 Uiso 1 1 calc R . . . .
H12B H 0.7756 0.7616 0.4737 0.026 Uiso 1 1 calc R . . . .
N2 N 0.6360(3) 0.4780(5) 1.1073(4) 0.0239(14) Uani 1 1 d . . . . .
H2 H 0.5939 0.4794 1.1198 0.029 Uiso 1 1 calc R . . . .
N10 N 0.9781(3) 0.6996(5) 0.4151(3) 0.0208(13) Uani 1 1 d . . . . .
H10A H 0.9874 0.6337 0.4100 0.025 Uiso 1 1 calc R . . . .
H10B H 0.9790 0.7318 0.3734 0.025 Uiso 1 1 calc R . . . .
O1 O 0.6923(3) 0.6581(8) 0.4669(4) 0.060(2) Uani 1 1 d . . . . .
H1 H 0.6652 0.6381 0.4320 0.090 Uiso 1 1 calc GR . . . .
N4 N 0.5492(3) 0.2703(6) 1.0374(4) 0.0305(16) Uani 1 1 d . . . . .
H4A H 0.5349 0.2730 1.0787 0.037 Uiso 1 1 calc R . . . .
H4B H 0.5234 0.3077 1.0038 0.037 Uiso 1 1 calc R . . . .
N3 N 0.6854(3) 0.2954(6) 1.1698(4) 0.0293(15) Uani 1 1 d . . . . .
H3A H 0.6625 0.2449 1.1835 0.035 Uiso 1 1 calc R . . . .
H3B H 0.7253 0.2733 1.1750 0.035 Uiso 1 1 calc R . . . .
C14 C 0.9988(3) 0.8462(6) 0.4967(4) 0.0170(14) Uani 1 1 d . . . . .
H14A H 1.0269 0.8753 0.5395 0.020 Uiso 1 1 calc R . . . .
H14B H 0.9945 0.8955 0.4570 0.020 Uiso 1 1 calc R . . . .
N7 N 0.8434(3) 0.7601(5) 0.3149(4) 0.0231(14) Uani 1 1 d . . . . .
H7A H 0.8129 0.8071 0.3126 0.028 Uiso 1 1 calc R . . . .
H7B H 0.8747 0.7877 0.2966 0.028 Uiso 1 1 calc R . . . .
C16 C 0.8312(4) 0.8717(6) 0.5235(4) 0.0234(16) Uani 1 1 d . . . . .
H16A H 0.8367 0.8342 0.5692 0.028 Uiso 1 1 calc R . . . .
H16B H 0.8019 0.9281 0.5249 0.028 Uiso 1 1 calc R . . . .
N1 N 0.6198(4) 0.4318(6) 0.9589(4) 0.0330(16) Uani 1 1 d . . . . .
H1A H 0.6530 0.4411 0.9381 0.040 Uiso 1 1 calc R . . . .
H1B H 0.5888 0.4018 0.9263 0.040 Uiso 1 1 calc R . . . .
C15 C 0.8942(3) 0.9132(6) 0.5145(4) 0.0185(14) Uani 1 1 d . . . . .
H15A H 0.8891 0.9523 0.4695 0.022 Uiso 1 1 calc R . . . .
H15B H 0.9122 0.9581 0.5550 0.022 Uiso 1 1 calc R . . . .
N6 N 0.7541(3) 0.3483(6) 1.0396(4) 0.0313(16) Uani 1 1 d . . . . .
H6A H 0.7566 0.3964 1.0064 0.038 Uiso 1 1 calc R . . . .
H6B H 0.7803 0.3651 1.0815 0.038 Uiso 1 1 calc R . . . .
C13 C 1.0264(3) 0.7459(6) 0.4753(4) 0.0190(15) Uani 1 1 d . . . . .
H13A H 1.0657 0.7589 0.4591 0.023 Uiso 1 1 calc R . . . .
H13B H 1.0355 0.6995 0.5168 0.023 Uiso 1 1 calc R . . . .
C11 C 0.8233(4) 0.5034(6) 0.4363(5) 0.0284(18) Uani 1 1 d . . . . .
H11A H 0.8182 0.4342 0.4164 0.034 Uiso 1 1 calc R . . . .
H11B H 0.7825 0.5257 0.4454 0.034 Uiso 1 1 calc R . . . .
C5 C 0.5500(4) 0.1629(7) 1.0125(5) 0.0298(18) Uani 1 1 d . . . . .
H5A H 0.5084 0.1445 0.9838 0.036 Uiso 1 1 calc R . . . .
H5B H 0.5598 0.1173 1.0544 0.036 Uiso 1 1 calc R . . . .
C7 C 0.7118(4) 0.1976(7) 0.9656(5) 0.0281(18) Uani 1 1 d . . . . .
H7C H 0.6968 0.2410 0.9233 0.034 Uiso 1 1 calc R . . . .
H7D H 0.7219 0.1303 0.9487 0.034 Uiso 1 1 calc R . . . .
C9 C 0.8178(4) 0.6697(6) 0.2719(4) 0.0259(17) Uani 1 1 d . . . . .
H9C H 0.8509 0.6380 0.2513 0.031 Uiso 1 1 calc R . . . .
H9D H 0.7834 0.6902 0.2320 0.031 Uiso 1 1 calc R . . . .
C1 C 0.5976(4) 0.5316(7) 0.9809(5) 0.0311(18) Uani 1 1 d . . . . .
H1C H 0.5534 0.5265 0.9849 0.037 Uiso 1 1 calc R . . . .
H1D H 0.6007 0.5834 0.9445 0.037 Uiso 1 1 calc R . . . .
C2 C 0.6392(4) 0.5620(6) 1.0544(5) 0.0273(17) Uani 1 1 d . . . . .
H2A H 0.6829 0.5721 1.0496 0.033 Uiso 1 1 calc R . . . .
H2B H 0.6239 0.6258 1.0714 0.033 Uiso 1 1 calc R . . . .
C3 C 0.6848(4) 0.4843(7) 1.1746(5) 0.0282(17) Uani 1 1 d . . . . .
H3C H 0.6764 0.5427 1.2034 0.034 Uiso 1 1 calc R . . . .
H3D H 0.7264 0.4937 1.1630 0.034 Uiso 1 1 calc R . . . .
C17 C 0.6702(4) 0.6423(9) 0.5322(5) 0.043(3) Uani 1 1 d . . . . .
H17A H 0.6685 0.5692 0.5419 0.052 Uiso 1 1 calc R . . . .
H17B H 0.6276 0.6702 0.5268 0.052 Uiso 1 1 calc R . . . .
C6 C 0.6001(4) 0.1507(7) 0.9663(5) 0.0328(19) Uani 1 1 d . . . . .
H6C H 0.6037 0.0790 0.9535 0.039 Uiso 1 1 calc R . . . .
H6D H 0.5880 0.1902 0.9216 0.039 Uiso 1 1 calc R . . . .
C8 C 0.7708(4) 0.2448(7) 1.0140(5) 0.0311(19) Uani 1 1 d . . . . .
H8A H 0.7863 0.2005 1.0557 0.037 Uiso 1 1 calc R . . . .
H8B H 0.8043 0.2517 0.9867 0.037 Uiso 1 1 calc R . . . .
C10 C 0.7934(4) 0.5938(7) 0.3200(5) 0.0302(18) Uani 1 1 d . . . . .
H10C H 0.7563 0.6218 0.3349 0.036 Uiso 1 1 calc R . . . .
H10D H 0.7808 0.5307 0.2931 0.036 Uiso 1 1 calc R . . . .
C4 C 0.6841(4) 0.3862(7) 1.2175(5) 0.0285(18) Uani 1 1 d . . . . .
H4C H 0.7209 0.3846 1.2579 0.034 Uiso 1 1 calc R . . . .
H4D H 0.6460 0.3841 1.2376 0.034 Uiso 1 1 calc R . . . .
C12 C 0.8725(5) 0.5033(6) 0.5070(5) 0.0316(19) Uani 1 1 d . . . . .
H12C H 0.8575 0.4628 0.5435 0.038 Uiso 1 1 calc R . . . .
H12D H 0.9120 0.4733 0.4995 0.038 Uiso 1 1 calc R . . . .
C18 C 0.7138(4) 0.6937(7) 0.5942(6) 0.038(2) Uani 1 1 d . . . . .
H18A H 0.7138 0.7671 0.5845 0.046 Uiso 1 1 calc R . . . .
H18B H 0.6973 0.6839 0.6381 0.046 Uiso 1 1 calc R . . . .

loop_
_atom_site_aniso_label
_atom_site_aniso_U_11
_atom_site_aniso_U_22
_atom_site_aniso_U_33
_atom_site_aniso_U_23
_atom_site_aniso_U_13
_atom_site_aniso_U_12
Sn1 0.00974(19) 0.00670(19) 0.00971(19) -0.00026(15) 0.00353(15) 0.00077(15)
Sn3 0.00815(18) 0.0079(2) 0.0110(2) -0.00033(16) 0.00293(15) 0.00102(15)
Sn5 0.00865(18) 0.00678(19) 0.0143(2) -0.00101(16) 0.00273(16) -0.00051(15)
Sn2 0.01066(19) 0.00705(19) 0.0103(2) 0.00042(16) 0.00389(15) -0.00089(15)
Sn4 0.00757(18) 0.0090(2) 0.0138(2) -0.00146(16) 0.00303(15) 0.00104(15)
Sn6 0.00844(18) 0.00671(19) 0.0153(2) -0.00004(16) 0.00257(16) 0.00089(15)
Zn2 0.0299(5) 0.0261(5) 0.0288(5) -0.0017(4) 0.0053(4) -0.0024(4)
Zn1 0.0437(6) 0.0341(6) 0.0341(6) 0.0016(5) 0.0096(5) 0.0026(5)
S4 0.0114(7) 0.0108(7) 0.0091(7) 0.0003(6) 0.0018(6) 0.0013(6)
S11 0.0118(7) 0.0104(7) 0.0139(7) -0.0010(6) 0.0034(6) -0.0003(6)
S12 0.0171(8) 0.0091(7) 0.0229(9) -0.0017(6) 0.0105(7) 0.0002(6)
S3 0.0171(8) 0.0118(8) 0.0177(8) 0.0033(6) 0.0104(6) 0.0031(6)
S7 0.0123(7) 0.0172(8) 0.0125(7) 0.0000(6) 0.0039(6) 0.0034(6)
S5 0.0175(7) 0.0109(7) 0.0103(7) -0.0008(6) 0.0039(6) -0.0029(6)
S2 0.0120(7) 0.0085(7) 0.0156(8) 0.0007(6) 0.0014(6) 0.0004(6)
S8 0.0120(7) 0.0157(8) 0.0126(7) -0.0012(6) 0.0028(6) 0.0038(6)
S13 0.0161(7) 0.0116(8) 0.0149(8) 0.0017(6) -0.0009(6) -0.0028(6)
S6 0.0148(7) 0.0121(8) 0.0156(8) -0.0042(6) 0.0055(6) -0.0016(6)
S9 0.0120(7) 0.0105(8) 0.0206(8) 0.0024(6) 0.0027(6) 0.0015(6)
S1 0.0186(8) 0.0124(8) 0.0124(8) -0.0027(6) -0.0008(6) 0.0044(6)
S10 0.0120(7) 0.0141(8) 0.0269(9) -0.0067(7) -0.0013(7) 0.0029(6)
S14 0.0177(8) 0.0120(8) 0.0161(8) 0.0019(6) 0.0072(6) 0.0026(6)
N11 0.014(3) 0.017(3) 0.015(3) -0.002(2) 0.003(2) 0.000(2)
N8 0.025(3) 0.015(3) 0.024(3) 0.000(3) 0.005(3) 0.004(2)
O2 0.032(3) 0.035(4) 0.043(4) 0.010(3) 0.009(3) -0.006(3)
N5 0.028(3) 0.022(3) 0.023(3) 0.002(3) 0.000(3) 0.004(3)
N9 0.029(3) 0.023(3) 0.015(3) 0.002(3) -0.001(3) -0.002(3)
N12 0.022(3) 0.021(3) 0.021(3) 0.002(3) 0.001(2) -0.001(2)
N2 0.023(3) 0.025(4) 0.024(3) 0.002(3) 0.007(3) 0.001(3)
N10 0.022(3) 0.020(3) 0.022(3) -0.011(3) 0.008(3) 0.001(2)
O1 0.024(3) 0.115(8) 0.038(4) 0.032(5) -0.001(3) -0.005(4)
N4 0.034(4) 0.028(4) 0.031(4) 0.001(3) 0.012(3) 0.003(3)
N3 0.035(4) 0.025(4) 0.028(4) 0.004(3) 0.008(3) 0.000(3)
C14 0.017(3) 0.017(3) 0.015(3) -0.002(3) 0.001(3) -0.005(3)
N7 0.019(3) 0.018(3) 0.033(4) 0.005(3) 0.007(3) -0.002(2)
C16 0.028(4) 0.020(4) 0.025(4) 0.004(3) 0.013(3) 0.005(3)
N1 0.042(4) 0.033(4) 0.024(4) 0.001(3) 0.007(3) 0.000(3)
C15 0.020(3) 0.017(3) 0.019(3) -0.005(3) 0.005(3) 0.002(3)
N6 0.039(4) 0.029(4) 0.024(4) 0.006(3) 0.005(3) -0.002(3)
C13 0.019(3) 0.017(4) 0.020(4) 0.000(3) 0.000(3) 0.003(3)
C11 0.034(4) 0.017(4) 0.035(5) 0.002(3) 0.012(4) -0.005(3)
C5 0.023(4) 0.032(5) 0.033(5) 0.007(4) 0.004(3) -0.002(3)
C7 0.028(4) 0.030(4) 0.027(4) -0.002(3) 0.006(3) 0.009(3)
C9 0.027(4) 0.026(4) 0.023(4) 0.002(3) 0.001(3) 0.000(3)
C1 0.036(4) 0.026(4) 0.031(5) 0.004(4) 0.006(4) 0.005(4)
C2 0.032(4) 0.021(4) 0.030(4) 0.002(3) 0.010(3) 0.003(3)
C3 0.026(4) 0.026(4) 0.033(5) -0.001(4) 0.007(3) -0.002(3)
C17 0.025(4) 0.063(7) 0.043(6) 0.028(5) 0.011(4) 0.004(4)
C6 0.030(4) 0.028(5) 0.038(5) 0.005(4) 0.001(4) 0.000(3)
C8 0.023(4) 0.042(5) 0.028(4) 0.009(4) 0.005(3) 0.006(4)
C10 0.027(4) 0.031(5) 0.032(5) -0.001(4) 0.004(3) -0.005(3)
C4 0.027(4) 0.031(5) 0.026(4) 0.001(4) 0.002(3) -0.004(3)
C12 0.051(5) 0.018(4) 0.025(4) 0.008(3) 0.006(4) 0.000(4)
C18 0.040(5) 0.026(5) 0.048(6) 0.008(4) 0.012(4) 0.004(4)

loop_
_atom_type_symbol
_atom_type_description
_atom_type_scat_dispersion_real
_atom_type_scat_dispersion_imag
_atom_type_scat_source
C C 0.0033 0.0016 'International Tables Vol C Tables 4.2.6.8 and 6.1.1.4'
H H 0.0000 0.0000 'International Tables Vol C Tables 4.2.6.8 and 6.1.1.4'
N N 0.0061 0.0033 'International Tables Vol C Tables 4.2.6.8 and 6.1.1.4'
O O 0.0106 0.0060 'International Tables Vol C Tables 4.2.6.8 and 6.1.1.4'
S S 0.1246 0.1234 'International Tables Vol C Tables 4.2.6.8 and 6.1.1.4'
Sn Sn -0.6537 1.4246 'International Tables Vol C Tables 4.2.6.8 and 6.1.1.4'
Zn Zn 0.2839 1.4301 'International Tables Vol C Tables 4.2.6.8 and 6.1.1.4'

loop_
_geom_angle_atom_site_label_1
_geom_angle_atom_site_label_2
_geom_angle_atom_site_label_3
_geom_angle
_geom_angle_site_symmetry_1
_geom_angle_site_symmetry_3
_geom_angle_publ_flag
S4 Sn1 S5 175.57(5) . 2_746 ?
S3 Sn1 S4 88.49(5) . . ?
S3 Sn1 S5 93.25(6) . 2_746 ?
S3 Sn1 S2 118.61(6) . . ?
S2 Sn1 S4 86.04(5) . . ?
S2 Sn1 S5 89.55(5) . 2_746 ?
S1 Sn1 S4 96.13(6) . . ?
S1 Sn1 S3 119.32(6) . . ?
S1 Sn1 S5 86.56(6) . 2_746 ?
S1 Sn1 S2 122.07(6) . . ?
S3 Sn3 S4 87.61(5) . . ?
S3 Sn3 S7 123.28(6) . . ?
S3 Sn3 S8 94.90(6) . . ?
S7 Sn3 S4 87.24(5) . . ?
S7 Sn3 S8 89.01(5) . . ?
S8 Sn3 S4 176.21(5) . . ?
S6 Sn3 S4 87.13(5) . . ?
S6 Sn3 S3 114.87(6) . . ?
S6 Sn3 S7 121.20(6) . . ?
S6 Sn3 S8 94.37(6) . . ?
S12 Sn5 S11 86.50(5) . . ?
S12 Sn5 S9 118.66(6) . . ?
S12 Sn5 S14 89.10(6) . 2_646 ?
S13 Sn5 S11 100.69(6) . . ?
S13 Sn5 S12 127.44(6) . . ?
S13 Sn5 S9 113.78(6) . . ?
S13 Sn5 S14 88.94(6) . 2_646 ?
S9 Sn5 S11 85.99(5) . . ?
S9 Sn5 S14 88.45(6) . 2_646 ?
S14 Sn5 S11 170.19(5) 2_646 . ?
S5 Sn2 S4 94.39(5) . . ?
S5 Sn2 S2 124.17(6) . . ?
S5 Sn2 S6 121.68(6) . . ?
S5 Sn2 S1 86.56(6) . 2_756 ?
S2 Sn2 S4 84.77(5) . . ?
S2 Sn2 S1 98.88(6) . 2_756 ?
S6 Sn2 S4 86.12(5) . . ?
S6 Sn2 S2 113.97(6) . . ?
S6 Sn2 S1 89.08(6) . 2_756 ?
S1 Sn2 S4 174.87(5) 2_756 . ?
S7 Sn4 S11 96.36(5) . . ?
S7 Sn4 S8 89.53(5) . . ?
S8 Sn4 S11 173.81(5) . . ?
S9 Sn4 S11 85.83(5) . . ?
S9 Sn4 S7 111.27(6) . . ?
S9 Sn4 S8 93.80(6) . . ?
S9 Sn4 S10 125.10(6) . . ?
S10 Sn4 S11 86.02(5) . . ?
S10 Sn4 S7 123.58(6) . . ?
S10 Sn4 S8 89.15(6) . . ?
S12 Sn6 S11 86.42(5) . . ?
S12 Sn6 S13 88.71(6) . 2_656 ?
S13 Sn6 S11 173.12(6) 2_656 . ?
S10 Sn6 S11 86.94(6) . . ?
S10 Sn6 S12 112.56(6) . . ?
S10 Sn6 S13 90.46(6) . 2_656 ?
S14 Sn6 S11 97.86(6) . . ?
S14 Sn6 S12 124.05(6) . . ?
S14 Sn6 S13 88.90(6) . 2_656 ?
S14 Sn6 S10 123.34(6) . . ?
N11 Zn2 N9 88.2(2) . . ?
N11 Zn2 N7 118.7(2) . . ?
N8 Zn2 N11 164.8(2) . . ?
N8 Zn2 N9 78.7(2) . . ?
N8 Zn2 N12 107.9(2) . . ?
N8 Zn2 N10 98.5(2) . . ?
N8 Zn2 N7 75.5(2) . . ?
N9 Zn2 N7 151.8(2) . . ?
N12 Zn2 N11 80.0(2) . . ?
N12 Zn2 N9 91.5(3) . . ?
N12 Zn2 N10 151.0(2) . . ?
N12 Zn2 N7 85.8(2) . . ?
N10 Zn2 N11 77.4(2) . . ?
N10 Zn2 N9 105.6(3) . . ?
N10 Zn2 N7 89.4(2) . . ?
N5 Zn1 N2 177.7(3) . . ?
N5 Zn1 N4 80.2(3) . . ?
N5 Zn1 N3 98.9(3) . . ?
N5 Zn1 N1 102.5(3) . . ?
N5 Zn1 N6 78.4(3) . . ?
N2 Zn1 N4 101.1(3) . . ?
N2 Zn1 N3 79.1(3) . . ?
N2 Zn1 N1 79.4(3) . . ?
N2 Zn1 N6 100.6(3) . . ?
N4 Zn1 N6 157.1(3) . . ?
N3 Zn1 N4 102.7(3) . . ?
N3 Zn1 N1 156.7(3) . . ?
N3 Zn1 N6 88.6(3) . . ?
N1 Zn1 N4 90.2(3) . . ?
N1 Zn1 N6 86.6(3) . . ?
Sn1 S4 Sn3 86.14(5) . . ?
Sn1 S4 Sn2 88.26(5) . . ?
Sn3 S4 Sn2 87.04(5) . . ?
Sn5 S11 Sn4 85.37(5) . . ?
Sn6 S11 Sn5 88.09(5) . . ?
Sn6 S11 Sn4 86.57(5) . . ?
Sn5 S12 Sn6 96.60(6) . . ?
Sn1 S3 Sn3 93.45(6) . . ?
Sn4 S7 Sn3 91.55(6) . . ?
Sn2 S5 Sn1 88.13(5) . 2_756 ?
Sn2 S2 Sn1 95.68(5) . . ?
Sn3 S8 Sn4 89.76(5) . . ?
Sn5 S13 Sn6 87.89(6) . 2_646 ?
Sn2 S6 Sn3 97.14(6) . . ?
Sn4 S9 Sn5 94.14(6) . . ?
Sn1 S1 Sn2 89.06(5) . 2_746 ?
Sn6 S10 Sn4 95.46(6) . . ?
Sn6 S14 Sn5 87.54(6) . 2_656 ?
Zn2 N11 H11 106.6 . . ?
C14 N11 Zn2 112.6(4) . . ?
C14 N11 H11 106.6 . . ?
C14 N11 C15 116.5(6) . . ?
C15 N11 Zn2 107.3(4) . . ?
C15 N11 H11 106.6 . . ?
Zn2 N8 H8 106.7 . . ?
C11 N8 Zn2 110.5(5) . . ?
C11 N8 H8 106.7 . . ?
C11 N8 C10 114.4(6) . . ?
C10 N8 Zn2 111.3(5) . . ?
C10 N8 H8 106.7 . . ?
C18 O2 H2C 109.5 . . ?
Zn1 N5 H5 108.2 . . ?
C7 N5 Zn1 109.7(5) . . ?
C7 N5 H5 108.2 . . ?
C6 N5 Zn1 109.0(5) . . ?
C6 N5 H5 108.2 . . ?
C6 N5 C7 113.4(7) . . ?
Zn2 N9 H9A 109.8 . . ?
Zn2 N9 H9B 109.8 . . ?
H9A N9 H9B 108.2 . . ?
C12 N9 Zn2 109.6(5) . . ?
C12 N9 H9A 109.8 . . ?
C12 N9 H9B 109.8 . . ?
Zn2 N12 H12A 110.1 . . ?
Zn2 N12 H12B 110.1 . . ?
H12A N12 H12B 108.4 . . ?
C16 N12 Zn2 108.1(4) . . ?
C16 N12 H12A 110.1 . . ?
C16 N12 H12B 110.1 . . ?
Zn1 N2 H2 108.7 . . ?
C2 N2 Zn1 108.8(5) . . ?
C2 N2 H2 108.7 . . ?
C3 N2 Zn1 107.7(5) . . ?
C3 N2 H2 108.7 . . ?
C3 N2 C2 114.1(7) . . ?
Zn2 N10 H10A 109.5 . . ?
Zn2 N10 H10B 109.5 . . ?
H10A N10 H10B 108.0 . . ?
C13 N10 Zn2 110.9(4) . . ?
C13 N10 H10A 109.5 . . ?
C13 N10 H10B 109.5 . . ?
C17 O1 H1 109.5 . . ?
Zn1 N4 H4A 110.0 . . ?
Zn1 N4 H4B 110.0 . . ?
H4A N4 H4B 108.4 . . ?
C5 N4 Zn1 108.6(5) . . ?
C5 N4 H4A 110.0 . . ?
C5 N4 H4B 110.0 . . ?
Zn1 N3 H3A 109.3 . . ?
Zn1 N3 H3B 109.3 . . ?
H3A N3 H3B 108.0 . . ?
C4 N3 Zn1 111.4(5) . . ?
C4 N3 H3A 109.3 . . ?
C4 N3 H3B 109.3 . . ?
N11 C14 H14A 110.1 . . ?
N11 C14 H14B 110.1 . . ?
N11 C14 C13 108.0(6) . . ?
H14A C14 H14B 108.4 . . ?
C13 C14 H14A 110.1 . . ?
C13 C14 H14B 110.1 . . ?
Zn2 N7 H7A 109.7 . . ?
Zn2 N7 H7B 109.7 . . ?
H7A N7 H7B 108.2 . . ?
C9 N7 Zn2 109.7(5) . . ?
C9 N7 H7A 109.7 . . ?
C9 N7 H7B 109.7 . . ?
N12 C16 H16A 109.8 . . ?
N12 C16 H16B 109.8 . . ?
N12 C16 C15 109.6(6) . . ?
H16A C16 H16B 108.2 . . ?
C15 C16 H16A 109.8 . . ?
C15 C16 H16B 109.8 . . ?
Zn1 N1 H1A 109.8 . . ?
Zn1 N1 H1B 109.8 . . ?
H1A N1 H1B 108.2 . . ?
C1 N1 Zn1 109.4(5) . . ?
C1 N1 H1A 109.8 . . ?
C1 N1 H1B 109.8 . . ?
N11 C15 C16 107.2(6) . . ?
N11 C15 H15A 110.3 . . ?
N11 C15 H15B 110.3 . . ?
C16 C15 H15A 110.3 . . ?
C16 C15 H15B 110.3 . . ?
H15A C15 H15B 108.5 . . ?
Zn1 N6 H6A 110.7 . . ?
Zn1 N6 H6B 110.7 . . ?
H6A N6 H6B 108.8 . . ?
C8 N6 Zn1 105.3(5) . . ?
C8 N6 H6A 110.7 . . ?
C8 N6 H6B 110.7 . . ?
N10 C13 C14 107.4(6) . . ?
N10 C13 H13A 110.2 . . ?
N10 C13 H13B 110.2 . . ?
C14 C13 H13A 110.2 . . ?
C14 C13 H13B 110.2 . . ?
H13A C13 H13B 108.5 . . ?
N8 C11 H11A 109.7 . . ?
N8 C11 H11B 109.7 . . ?
N8 C11 C12 110.0(7) . . ?
H11A C11 H11B 108.2 . . ?
C12 C11 H11A 109.7 . . ?
C12 C11 H11B 109.7 . . ?
N4 C5 H5A 109.8 . . ?
N4 C5 H5B 109.8 . . ?
N4 C5 C6 109.6(7) . . ?
H5A C5 H5B 108.2 . . ?
C6 C5 H5A 109.8 . . ?
C6 C5 H5B 109.8 . . ?
N5 C7 H7C 110.0 . . ?
N5 C7 H7D 110.0 . . ?
N5 C7 C8 108.3(7) . . ?
H7C C7 H7D 108.4 . . ?
C8 C7 H7C 110.0 . . ?
C8 C7 H7D 110.0 . . ?
N7 C9 H9C 109.7 . . ?
N7 C9 H9D 109.7 . . ?
N7 C9 C10 109.6(7) . . ?
H9C C9 H9D 108.2 . . ?
C10 C9 H9C 109.7 . . ?
C10 C9 H9D 109.7 . . ?
N1 C1 H1C 110.0 . . ?
N1 C1 H1D 110.0 . . ?
N1 C1 C2 108.7(7) . . ?
H1C C1 H1D 108.3 . . ?
C2 C1 H1C 110.0 . . ?
C2 C1 H1D 110.0 . . ?
N2 C2 C1 108.1(7) . . ?
N2 C2 H2A 110.1 . . ?
N2 C2 H2B 110.1 . . ?
C1 C2 H2A 110.1 . . ?
C1 C2 H2B 110.1 . . ?
H2A C2 H2B 108.4 . . ?
N2 C3 H3C 109.9 . . ?
N2 C3 H3D 109.9 . . ?
N2 C3 C4 109.0(7) . . ?
H3C C3 H3D 108.3 . . ?
C4 C3 H3C 109.9 . . ?
C4 C3 H3D 109.9 . . ?
O1 C17 H17A 109.7 . . ?
O1 C17 H17B 109.7 . . ?
O1 C17 C18 109.8(8) . . ?
H17A C17 H17B 108.2 . . ?
C18 C17 H17A 109.7 . . ?
C18 C17 H17B 109.7 . . ?
N5 C6 C5 108.4(7) . . ?
N5 C6 H6C 110.0 . . ?
N5 C6 H6D 110.0 . . ?
C5 C6 H6C 110.0 . . ?
C5 C6 H6D 110.0 . . ?
H6C C6 H6D 108.4 . . ?
N6 C8 C7 109.1(7) . . ?
N6 C8 H8A 109.9 . . ?
N6 C8 H8B 109.9 . . ?
C7 C8 H8A 109.9 . . ?
C7 C8 H8B 109.9 . . ?
H8A C8 H8B 108.3 . . ?
N8 C10 C9 109.9(6) . . ?
N8 C10 H10C 109.7 . . ?
N8 C10 H10D 109.7 . . ?
C9 C10 H10C 109.7 . . ?
C9 C10 H10D 109.7 . . ?
H10C C10 H10D 108.2 . . ?
N3 C4 C3 110.3(7) . . ?
N3 C4 H4C 109.6 . . ?
N3 C4 H4D 109.6 . . ?
C3 C4 H4C 109.6 . . ?
C3 C4 H4D 109.6 . . ?
H4C C4 H4D 108.1 . . ?
N9 C12 C11 108.0(7) . . ?
N9 C12 H12C 110.1 . . ?
N9 C12 H12D 110.1 . . ?
C11 C12 H12C 110.1 . . ?
C11 C12 H12D 110.1 . . ?
H12C C12 H12D 108.4 . . ?
O2 C18 C17 114.4(8) . . ?
O2 C18 H18A 108.7 . . ?
O2 C18 H18B 108.7 . . ?
C17 C18 H18A 108.7 . . ?
C17 C18 H18B 108.7 . . ?
H18A C18 H18B 107.6 . . ?

loop_
_geom_bond_atom_site_label_1
_geom_bond_atom_site_label_2
_geom_bond_distance
_geom_bond_site_symmetry_2
_geom_bond_publ_flag
Sn1 S4 2.5717(16) . ?
Sn1 S3 2.4238(16) . ?
Sn1 S5 2.5873(17) 2_746 ?
Sn1 S2 2.4667(16) . ?
Sn1 S1 2.3889(17) . ?
Sn3 S4 2.6039(16) . ?
Sn3 S3 2.4309(17) . ?
Sn3 S7 2.4671(17) . ?
Sn3 S8 2.4821(16) . ?
Sn3 S6 2.4170(17) . ?
Sn5 S11 2.6170(17) . ?
Sn5 S12 2.4205(17) . ?
Sn5 S13 2.3817(17) . ?
Sn5 S9 2.4340(16) . ?
Sn5 S14 2.6023(17) 2_646 ?
Sn2 S4 2.6536(16) . ?
Sn2 S5 2.4104(17) . ?
Sn2 S2 2.4419(16) . ?
Sn2 S6 2.4118(17) . ?
Sn2 S1 2.5673(17) 2_756 ?
Sn4 S11 2.6316(16) . ?
Sn4 S7 2.4323(16) . ?
Sn4 S8 2.4935(16) . ?
Sn4 S9 2.4259(17) . ?
Sn4 S10 2.4315(18) . ?
Sn6 S11 2.6028(17) . ?
Sn6 S12 2.4400(17) . ?
Sn6 S13 2.5957(17) 2_656 ?
Sn6 S10 2.4183(17) . ?
Sn6 S14 2.3908(17) . ?
Zn2 N11 2.178(6) . ?
Zn2 N8 2.162(6) . ?
Zn2 N9 2.197(6) . ?
Zn2 N12 2.173(6) . ?
Zn2 N10 2.177(6) . ?
Zn2 N7 2.357(7) . ?
Zn1 N5 2.116(7) . ?
Zn1 N2 2.162(7) . ?
Zn1 N4 2.214(7) . ?
Zn1 N3 2.168(7) . ?
Zn1 N1 2.207(7) . ?
Zn1 N6 2.381(7) . ?
S5 Sn1 2.5873(17) 2_756 ?
S13 Sn6 2.5957(17) 2_646 ?
S1 Sn2 2.5674(17) 2_746 ?
S14 Sn5 2.6024(17) 2_656 ?
N11 H11 0.9800 . ?
N11 C14 1.457(9) . ?
N11 C15 1.477(9) . ?
N8 H8 0.9800 . ?
N8 C11 1.445(10) . ?
N8 C10 1.453(10) . ?
O2 H2C 0.8200 . ?
O2 C18 1.406(11) . ?
N5 H5 0.9800 . ?
N5 C7 1.488(11) . ?
N5 C6 1.474(10) . ?
N9 H9A 0.8900 . ?
N9 H9B 0.8900 . ?
N9 C12 1.480(10) . ?
N12 H12A 0.8900 . ?
N12 H12B 0.8900 . ?
N12 C16 1.475(10) . ?
N2 H2 0.9800 . ?
N2 C2 1.485(10) . ?
N2 C3 1.460(10) . ?
N10 H10A 0.8900 . ?
N10 H10B 0.8900 . ?
N10 C13 1.486(9) . ?
O1 H1 0.8200 . ?
O1 C17 1.416(11) . ?
N4 H4A 0.8900 . ?
N4 H4B 0.8900 . ?
N4 C5 1.472(11) . ?
N3 H3A 0.8900 . ?
N3 H3B 0.8900 . ?
N3 C4 1.484(11) . ?
C14 H14A 0.9700 . ?
C14 H14B 0.9700 . ?
C14 C13 1.520(10) . ?
N7 H7A 0.8900 . ?
N7 H7B 0.8900 . ?
N7 C9 1.464(10) . ?
C16 H16A 0.9700 . ?
C16 H16B 0.9700 . ?
C16 C15 1.498(10) . ?
N1 H1A 0.8900 . ?
N1 H1B 0.8900 . ?
N1 C1 1.470(11) . ?
C15 H15A 0.9700 . ?
C15 H15B 0.9700 . ?
N6 H6A 0.8900 . ?
N6 H6B 0.8900 . ?
N6 C8 1.497(12) . ?
C13 H13A 0.9700 . ?
C13 H13B 0.9700 . ?
C11 H11A 0.9700 . ?
C11 H11B 0.9700 . ?
C11 C12 1.508(12) . ?
C5 H5A 0.9700 . ?
C5 H5B 0.9700 . ?
C5 C6 1.524(12) . ?
C7 H7C 0.9700 . ?
C7 H7D 0.9700 . ?
C7 C8 1.520(12) . ?
C9 H9C 0.9700 . ?
C9 H9D 0.9700 . ?
C9 C10 1.502(12) . ?
C1 H1C 0.9700 . ?
C1 H1D 0.9700 . ?
C1 C2 1.524(12) . ?
C2 H2A 0.9700 . ?
C2 H2B 0.9700 . ?
C3 H3C 0.9700 . ?
C3 H3D 0.9700 . ?
C3 C4 1.509(12) . ?
C17 H17A 0.9700 . ?
C17 H17B 0.9700 . ?
C17 C18 1.486(14) . ?
C6 H6C 0.9700 . ?
C6 H6D 0.9700 . ?
C8 H8A 0.9700 . ?
C8 H8B 0.9700 . ?
C10 H10C 0.9700 . ?
C10 H10D 0.9700 . ?
C4 H4C 0.9700 . ?
C4 H4D 0.9700 . ?
C12 H12C 0.9700 . ?
C12 H12D 0.9700 . ?
C18 H18A 0.9700 . ?
C18 H18B 0.9700 . ?

loop_
_geom_torsion_atom_site_label_1
_geom_torsion_atom_site_label_2
_geom_torsion_atom_site_label_3
_geom_torsion_atom_site_label_4
_geom_torsion
_geom_torsion_site_symmetry_1
_geom_torsion_site_symmetry_2
_geom_torsion_site_symmetry_3
_geom_torsion_site_symmetry_4
_geom_torsion_publ_flag
Zn2 N11 C14 C13 -39.1(7) . . . . ?
Zn2 N11 C15 C16 46.9(6) . . . . ?
Zn2 N8 C11 C12 -41.5(8) . . . . ?
Zn2 N8 C10 C9 50.8(8) . . . . ?
Zn2 N9 C12 C11 -39.4(8) . . . . ?
Zn2 N12 C16 C15 40.1(7) . . . . ?
Zn2 N10 C13 C14 -42.9(7) . . . . ?
Zn2 N7 C9 C10 29.4(7) . . . . ?
Zn1 N5 C7 C8 53.3(7) . . . . ?
Zn1 N5 C6 C5 -47.2(8) . . . . ?
Zn1 N2 C2 C1 45.7(7) . . . . ?
Zn1 N2 C3 C4 -49.3(7) . . . . ?
Zn1 N4 C5 C6 -33.6(8) . . . . ?
Zn1 N3 C4 C3 -24.7(8) . . . . ?
Zn1 N1 C1 C2 38.2(8) . . . . ?
Zn1 N6 C8 C7 35.0(7) . . . . ?
N11 C14 C13 N10 53.5(7) . . . . ?
N8 C11 C12 N9 54.2(9) . . . . ?
N5 C7 C8 N6 -59.6(9) . . . . ?
N12 C16 C15 N11 -59.3(8) . . . . ?
N2 C3 C4 N3 49.5(9) . . . . ?
O1 C17 C18 O2 -60.1(11) . . . . ?
N4 C5 C6 N5 54.4(9) . . . . ?
C14 N11 C15 C16 174.0(6) . . . . ?
N7 C9 C10 N8 -53.0(9) . . . . ?
N1 C1 C2 N2 -56.5(9) . . . . ?
C15 N11 C14 C13 -163.6(6) . . . . ?
C11 N8 C10 C9 176.9(7) . . . . ?
C7 N5 C6 C5 -169.8(7) . . . . ?
C2 N2 C3 C4 -170.2(7) . . . . ?
C3 N2 C2 C1 166.0(7) . . . . ?
C6 N5 C7 C8 175.4(7) . . . . ?
C10 N8 C11 C12 -168.1(7) . . . . ?

loop_
_smtbx_masks_void_nr
_smtbx_masks_void_average_x
_smtbx_masks_void_average_y
_smtbx_masks_void_average_z
_smtbx_masks_void_volume
_smtbx_masks_void_count_electrons
_smtbx_masks_void_content
1 0.345 -0.006 0.154 15.0 1.5 ?
2 0.345 0.506 0.654 15.0 1.5 ?
3 0.655 0.006 0.846 15.0 1.1 ?
4 0.655 0.494 0.346 15.0 1.1 ?
